data_2210177
loop_
_publ_author_name
'Jun Wan'
'Wu-Lan Zeng'
'Yue-Qin Yu'
'Sai Bi'
'Shu-Sheng Zhang'

_publ_section_title
;
 3-(1<i>H</i>-Benzotriazol-1-yl)-1-(4-chlorophenyl)propan-1-one
;
_journal_coeditor_code CI2150
_journal_issue 9
_journal_name_full 'Acta Crystallographica Section E'
_journal_page_first o4203
_journal_page_last o4204
_journal_paper_doi 10.1107/S1600536806034246
_journal_volume 62
_journal_year 2006
_chemical_formula_iupac 'C15 H12 Cl N3 O'
_chemical_formula_moiety 'C15 H12 Cl N3 O'
_chemical_formula_sum 'C15 H12 Cl N3 O'
_chemical_formula_weight 285.73
_chemical_name_systematic
;
3-(1H-Benzotriazol-1-yl)-1-(4-chlorophenyl)propan-1-one
;
_space_group_IT_number 15
_symmetry_cell_setting monoclinic
_symmetry_space_group_name_Hall '-C 2yc'
_symmetry_space_group_name_H-M 'C 1 2/c 1'
_atom_sites_solution_hydrogens geom
_atom_sites_solution_primary direct
_atom_sites_solution_secondary difmap
_audit_creation_method SHELXL-97
_cell_angle_alpha 90.00
_cell_angle_beta 106.705(5)
_cell_angle_gamma 90.00
_cell_formula_units_Z 8
_cell_length_a 22.183(7)
_cell_length_b 10.444(3)
_cell_length_c 12.326(4)
_cell_measurement_reflns_used 1851
_cell_measurement_temperature 293(2)
_cell_measurement_theta_max 24.1
_cell_measurement_theta_min 2.2
_cell_volume 2735.2(15)
_computing_cell_refinement 'SAINT (Siemens, 1996)'
_computing_data_collection 'SMART (Siemens, 1996)'
_computing_data_reduction SAINT
_computing_molecular_graphics SHELXTL
_computing_publication_material
;
SHELXTL, PARST (Nardelli, 1995) and PLATON (Spek, 2003)
;
_computing_structure_refinement SHELXTL
_computing_structure_solution 'SHELXTL (Sheldrick, 1997)'
_diffrn_ambient_temperature 293(2)
_diffrn_detector_area_resol_mean 8.33
_diffrn_measured_fraction_theta_full 0.994
_diffrn_measured_fraction_theta_max 0.994
_diffrn_measurement_device_type
;
Siemens SMART 1000 CCD area-detector
;
_diffrn_measurement_method \w
_diffrn_radiation_monochromator graphite
_diffrn_radiation_source 'fine-focus sealed tube'
_diffrn_radiation_type MoK\a
_diffrn_radiation_wavelength 0.71073
_diffrn_reflns_av_R_equivalents 0.0255
_diffrn_reflns_av_sigmaI/netI 0.0292
_diffrn_reflns_limit_h_max 26
_diffrn_reflns_limit_h_min -27
_diffrn_reflns_limit_k_max 10
_diffrn_reflns_limit_k_min -12
_diffrn_reflns_limit_l_max 15
_diffrn_reflns_limit_l_min -14
_diffrn_reflns_number 7533
_diffrn_reflns_theta_full 26.09
_diffrn_reflns_theta_max 26.09
_diffrn_reflns_theta_min 1.92
_diffrn_standards_number 0
_exptl_absorpt_coefficient_mu 0.278
_exptl_absorpt_correction_T_max 0.9728
_exptl_absorpt_correction_T_min 0.9263
_exptl_absorpt_correction_type multi-scan
_exptl_absorpt_process_details '(SADABS; Sheldrick, 1996)'
_exptl_crystal_colour colourless
_exptl_crystal_density_diffrn 1.388
_exptl_crystal_density_method 'not measured'
_exptl_crystal_description Plate
_exptl_crystal_F_000 1184
_exptl_crystal_size_max 0.28
_exptl_crystal_size_mid 0.21
_exptl_crystal_size_min 0.10
_refine_diff_density_max 0.177
_refine_diff_density_min -0.305
_refine_ls_extinction_method none
_refine_ls_goodness_of_fit_ref 1.016
_refine_ls_hydrogen_treatment constr
_refine_ls_matrix_type full
_refine_ls_number_parameters 181
_refine_ls_number_reflns 2694
_refine_ls_number_restraints 0
_refine_ls_restrained_S_all 1.016
_refine_ls_R_factor_all 0.0689
_refine_ls_R_factor_gt 0.0451
_refine_ls_shift/su_max 0.001
_refine_ls_shift/su_mean 0.000
_refine_ls_structure_factor_coef Fsqd
_refine_ls_weighting_details 'calc w=1/[\s^2^(Fo^2^)+(0.0531P)^2^+0.759P] where P=(Fo^2^+2Fc^2^)/3'
_refine_ls_weighting_scheme calc
_refine_ls_wR_factor_gt 0.1028
_refine_ls_wR_factor_ref 0.1152
_reflns_number_gt 1874
_reflns_number_total 2694
_reflns_threshold_expression I>2\s(I)
_cod_data_source_file ci2150.cif
_cod_data_source_block I
_cod_depositor_comments
;
The following automatic conversions were performed:
'_symmetry_cell_setting' value 'Monoclinic' changed to 'monoclinic'
according to '/home/saulius/struct/CIF-dictionaries/cif_core.dic'
dictionary named 'cif_core.dic' version 2.4.1 from 2010-06-29.

Automatic conversion script
Id: cif_fix_enum 1527 2010-12-29 10:47:43Z saulius 

The following automatic conversions were performed:

'_symmetry_cell_setting' value 'Monoclinic' changed to 'monoclinic'
according to /home/saulius/struct/CIF-dictionaries/cif_core.dic
dictionary named 'cif_core.dic' version 2.4.1 from 2010-06-29.

Automatic conversion script
Id: cif_fix_values 1715 2011-07-08 13:25:40Z adriana 
;
_cod_original_sg_symbol_H-M 'C 2/c'
_cod_database_code 2210177
_cod_database_fobs_code 2210177

loop_
_symmetry_equiv_pos_as_xyz
'x, y, z'
'-x, y, -z+1/2'
'x+1/2, y+1/2, z'
'-x+1/2, y+1/2, -z+1/2'
'-x, -y, -z'
'x, -y, z-1/2'
'-x+1/2, -y+1/2, -z'
'x+1/2, -y+1/2, z-1/2'

loop_
_atom_site_type_symbol
_atom_site_label
_atom_site_fract_x
_atom_site_fract_y
_atom_site_fract_z
_atom_site_U_iso_or_equiv
_atom_site_adp_type
_atom_site_calc_flag
_atom_site_refinement_flags
_atom_site_occupancy
Cl Cl1 0.39704(3) 0.57924(7) 0.76194(5) 0.0899(3) Uani d . 1
O O1 0.23967(8) 0.29607(15) 0.28099(14) 0.0843(5) Uani d . 1
N N1 0.11542(8) 0.51589(16) 0.04037(13) 0.0574(4) Uani d . 1
N N2 0.12757(9) 0.5246(2) -0.06127(15) 0.0721(5) Uani d . 1
N N3 0.08987(9) 0.6092(2) -0.12391(15) 0.0739(6) Uani d . 1
C C1 0.30917(10) 0.3668(2) 0.49752(19) 0.0657(6) Uani d . 1
H H1 0.3050 0.2801 0.4797 0.079 Uiso calc R 1
C C2 0.34505(10) 0.4039(2) 0.60331(19) 0.0673(6) Uani d . 1
H H2 0.3647 0.3431 0.6570 0.081 Uiso calc R 1
C C3 0.35145(9) 0.5320(2) 0.62852(17) 0.0598(5) Uani d . 1
C C4 0.32295(10) 0.6224(2) 0.55013(18) 0.0640(6) Uani d . 1
H H4 0.3281 0.7090 0.5679 0.077 Uiso calc R 1
C C5 0.28659(9) 0.58393(19) 0.44449(18) 0.0582(5) Uani d . 1
H H5 0.2669 0.6451 0.3912 0.070 Uiso calc R 1
C C6 0.27910(9) 0.45572(18) 0.41702(16) 0.0520(5) Uani d . 1
C C7 0.23949(9) 0.4089(2) 0.30502(17) 0.0563(5) Uani d . 1
C C8 0.19881(9) 0.50084(18) 0.22248(16) 0.0547(5) Uani d . 1
H H8A 0.2251 0.5552 0.1912 0.066 Uiso calc R 1
H H8B 0.1764 0.5551 0.2617 0.066 Uiso calc R 1
C C9 0.15190(10) 0.4309(2) 0.12722(18) 0.0656(6) Uani d . 1
H H9A 0.1743 0.3706 0.0931 0.079 Uiso calc R 1
H H9B 0.1235 0.3823 0.1584 0.079 Uiso calc R 1
C C10 0.06817(9) 0.59735(18) 0.04265(14) 0.0493(5) Uani d . 1
C C11 0.03666(9) 0.6226(2) 0.12346(15) 0.0561(5) Uani d . 1
H H11 0.0465 0.5801 0.1926 0.067 Uiso calc R 1
C C12 -0.00922(10) 0.7131(2) 0.09512(17) 0.0623(6) Uani d . 1
H H12 -0.0316 0.7324 0.1463 0.075 Uiso calc R 1
C C13 -0.02406(10) 0.7786(2) -0.00867(18) 0.0679(6) Uani d . 1
H H13 -0.0549 0.8417 -0.0234 0.081 Uiso calc R 1
C C14 0.00579(10) 0.7514(2) -0.08815(17) 0.0712(6) Uani d . 1
H H14 -0.0047 0.7938 -0.1574 0.085 Uiso calc R 1
C C15 0.05253(9) 0.6580(2) -0.06210(15) 0.0570(5) Uani d . 1

loop_
_atom_site_aniso_label
_atom_site_aniso_U_11
_atom_site_aniso_U_22
_atom_site_aniso_U_33
_atom_site_aniso_U_12
_atom_site_aniso_U_13
_atom_site_aniso_U_23
Cl1 0.0868(5) 0.1097(6) 0.0633(4) -0.0228(4) 0.0056(3) -0.0056(3)
O1 0.1035(13) 0.0507(10) 0.0846(11) 0.0080(8) 0.0045(9) -0.0129(8)
N1 0.0585(10) 0.0672(12) 0.0459(9) -0.0070(9) 0.0139(7) -0.0136(8)
N2 0.0656(11) 0.1005(15) 0.0544(11) -0.0088(11) 0.0240(9) -0.0192(11)
N3 0.0686(12) 0.1089(16) 0.0475(10) -0.0070(11) 0.0219(9) -0.0038(10)
C1 0.0667(13) 0.0497(13) 0.0751(14) 0.0017(10) 0.0113(11) 0.0023(11)
C2 0.0620(13) 0.0670(15) 0.0668(14) 0.0011(11) 0.0087(11) 0.0121(12)
C3 0.0511(11) 0.0720(15) 0.0567(12) -0.0100(10) 0.0161(9) 0.0006(11)
C4 0.0665(13) 0.0544(13) 0.0680(14) -0.0090(10) 0.0143(11) -0.0046(11)
C5 0.0592(12) 0.0495(12) 0.0620(12) -0.0019(10) 0.0112(10) 0.0026(9)
C6 0.0472(10) 0.0490(12) 0.0602(12) 0.0000(9) 0.0162(9) -0.0007(9)
C7 0.0562(12) 0.0491(13) 0.0650(13) -0.0009(9) 0.0198(10) -0.0040(10)
C8 0.0581(12) 0.0497(12) 0.0555(11) -0.0051(9) 0.0152(9) -0.0045(9)
C9 0.0680(13) 0.0559(14) 0.0670(14) -0.0010(10) 0.0098(11) -0.0095(10)
C10 0.0498(10) 0.0575(12) 0.0391(10) -0.0136(9) 0.0104(8) -0.0108(8)
C11 0.0623(12) 0.0662(14) 0.0387(10) -0.0107(11) 0.0128(9) -0.0065(9)
C12 0.0593(13) 0.0813(16) 0.0470(11) -0.0048(11) 0.0163(9) -0.0116(10)
C13 0.0594(13) 0.0797(16) 0.0598(13) 0.0026(11) 0.0096(10) -0.0024(11)
C14 0.0652(14) 0.0970(18) 0.0468(12) -0.0015(13) 0.0086(10) 0.0111(11)
C15 0.0557(12) 0.0763(15) 0.0394(10) -0.0135(11) 0.0143(9) -0.0040(10)

loop_
_atom_type_symbol
_atom_type_description
_atom_type_scat_dispersion_real
_atom_type_scat_dispersion_imag
_atom_type_scat_source
C C 0.0033 0.0016 'International Tables Vol C Tables 4.2.6.8 and 6.1.1.4'
H H 0.0000 0.0000 'International Tables Vol C Tables 4.2.6.8 and 6.1.1.4'
Cl Cl 0.1484 0.1585 'International Tables Vol C Tables 4.2.6.8 and 6.1.1.4'
N N 0.0061 0.0033 'International Tables Vol C Tables 4.2.6.8 and 6.1.1.4'
O O 0.0106 0.0060 'International Tables Vol C Tables 4.2.6.8 and 6.1.1.4'

loop_
_geom_angle_atom_site_label_1
_geom_angle_atom_site_label_2
_geom_angle_atom_site_label_3
_geom_angle
C10 N1 N2 109.67(17)
C10 N1 C9 129.88(17)
N2 N1 C9 120.44(18)
N3 N2 N1 109.12(17)
N2 N3 C15 107.99(17)
C2 C1 C6 121.3(2)
C2 C1 H1 119.3
C6 C1 H1 119.3
C3 C2 C1 119.0(2)
C3 C2 H2 120.5
C1 C2 H2 120.5
C4 C3 C2 121.1(2)
C4 C3 Cl1 119.82(18)
C2 C3 Cl1 119.09(17)
C3 C4 C5 119.4(2)
C3 C4 H4 120.3
C5 C4 H4 120.3
C6 C5 C4 120.72(19)
C6 C5 H5 119.6
C4 C5 H5 119.6
C5 C6 C1 118.47(19)
C5 C6 C7 122.91(18)
C1 C6 C7 118.61(19)
O1 C7 C6 120.11(19)
O1 C7 C8 119.97(19)
C6 C7 C8 119.92(18)
C7 C8 C9 111.28(16)
C7 C8 H8A 109.4
C9 C8 H8A 109.4
C7 C8 H8B 109.4
C9 C8 H8B 109.4
H8A C8 H8B 108.0
N1 C9 C8 113.03(17)
N1 C9 H9A 109.0
C8 C9 H9A 109.0
N1 C9 H9B 109.0
C8 C9 H9B 109.0
H9A C9 H9B 107.8
N1 C10 C15 104.75(17)
N1 C10 C11 132.96(18)
C15 C10 C11 122.3(2)
C12 C11 C10 116.08(19)
C12 C11 H11 122.0
C10 C11 H11 122.0
C11 C12 C13 122.3(2)
C11 C12 H12 118.8
C13 C12 H12 118.8
C14 C13 C12 121.3(2)
C14 C13 H13 119.3
C12 C13 H13 119.3
C13 C14 C15 117.7(2)
C13 C14 H14 121.2
C15 C14 H14 121.2
N3 C15 C10 108.45(19)
N3 C15 C14 131.27(19)
C10 C15 C14 120.27(19)

loop_
_geom_bond_atom_site_label_1
_geom_bond_atom_site_label_2
_geom_bond_distance
Cl1 C3 1.736(2)
O1 C7 1.215(2)
N1 C10 1.356(2)
N1 N2 1.358(2)
N1 C9 1.446(3)
N2 N3 1.305(3)
N3 C15 1.375(3)
C1 C2 1.374(3)
C1 C6 1.383(3)
C1 H1 0.93
C2 C3 1.371(3)
C2 H2 0.93
C3 C4 1.369(3)
C4 C5 1.380(3)
C4 H4 0.93
C5 C6 1.380(3)
C5 H5 0.93
C6 C7 1.490(3)
C7 C8 1.498(3)
C8 C9 1.514(3)
C8 H8A 0.97
C8 H8B 0.97
C9 H9A 0.97
C9 H9B 0.97
C10 C15 1.390(3)
C10 C11 1.397(3)
C11 C12 1.359(3)
C11 H11 0.93
C12 C13 1.404(3)
C12 H12 0.93
C13 C14 1.361(3)
C13 H13 0.93
C14 C15 1.392(3)
C14 H14 0.93

loop_
_geom_torsion_atom_site_label_1
_geom_torsion_atom_site_label_2
_geom_torsion_atom_site_label_3
_geom_torsion_atom_site_label_4
_geom_torsion
C10 N1 N2 N3 0.2(2)
C9 N1 N2 N3 -178.43(18)
N1 N2 N3 C15 0.6(2)
C6 C1 C2 C3 -0.7(3)
C1 C2 C3 C4 -0.2(3)
C1 C2 C3 Cl1 -179.71(17)
C2 C3 C4 C5 0.8(3)
Cl1 C3 C4 C5 -179.72(16)
C3 C4 C5 C6 -0.5(3)
C4 C5 C6 C1 -0.4(3)
C4 C5 C6 C7 178.90(18)
C2 C1 C6 C5 1.0(3)
C2 C1 C6 C7 -178.34(19)
C5 C6 C7 O1 172.4(2)
C1 C6 C7 O1 -8.3(3)
C5 C6 C7 C8 -8.3(3)
C1 C6 C7 C8 170.95(18)
O1 C7 C8 C9 12.4(3)
C6 C7 C8 C9 -166.91(17)
C10 N1 C9 C8 -73.0(3)
N2 N1 C9 C8 105.4(2)
C7 C8 C9 N1 -174.88(17)
N2 N1 C10 C15 -0.9(2)
C9 N1 C10 C15 177.61(18)
N2 N1 C10 C11 177.58(19)
C9 N1 C10 C11 -3.9(3)
N1 C10 C11 C12 179.94(19)
C15 C10 C11 C12 -1.8(3)
C10 C11 C12 C13 -0.5(3)
C11 C12 C13 C14 2.1(3)
C12 C13 C14 C15 -1.2(3)
N2 N3 C15 C10 -1.1(2)
N2 N3 C15 C14 178.7(2)
N1 C10 C15 N3 1.2(2)
C11 C10 C15 N3 -177.47(17)
N1 C10 C15 C14 -178.66(18)
C11 C10 C15 C14 2.7(3)
C13 C14 C15 N3 179.1(2)
C13 C14 C15 C10 -1.1(3)

loop_
_cod_related_entry_id
_cod_related_entry_database
_cod_related_entry_code
1 ChemSpider 21127557
